data_2300721
loop_
_publ_author_name
'Ruth, Paul Niklas'
'Graw, Nico'
'Ernemann, Tobias'
'Herbst-Irmer, Regine'
'Stalke, Dietmar'

_publ_section_title
;
 Indium <i>K</i>&#x3b1; radiation from a MetalJet X-ray source: comparison
 of the Eiger2 CdTe and Photon III detectors.
;
_journal_issue 'Pt 5'
_journal_name_full 'Journal of applied crystallography'
_journal_page_first 1322
_journal_page_last 1329
_journal_paper_doi 10.1107/S1600576723007215
_journal_volume 56
_journal_year 2023
_chemical_formula_moiety 'C11 H10 O2 S'
_chemical_formula_sum 'C11 H10 O2 S'
_chemical_formula_weight 206.25
_space_group_crystal_system orthorhombic
_space_group_IT_number 19
_space_group_name_Hall 'P 2ac 2ab'
_space_group_name_H-M_alt 'P 21 21 21'
_atom_sites_solution_hydrogens difmap
_audit_creation_method 'XHARPY 0.2.0'
_cell_angle_alpha 90
_cell_angle_beta 90
_cell_angle_gamma 90
_cell_formula_units_Z 4
_cell_length_a 5.860(2)
_cell_length_b 8.933(2)
_cell_length_c 18.341(3)
_cell_measurement_reflns_used 9386
_cell_measurement_temperature 110(2)
_cell_measurement_theta_max 34.222
_cell_measurement_theta_min 2.2975
_cell_volume 960.1(4)
_computing_cell_refinement 'Bruker SAINT V8.40B'
_computing_data_collection 'Bruker APEX2 v2012.2'
_computing_data_reduction 'Bruker SAINT V8.40B'
_computing_publication_material 'xHARPY 0.2.0'
_computing_structure_refinement 'xHARPY 0.2.0'
_computing_structure_solution 'SHELXT(Sheldrick,Acta Cryst.(2015)A71,3-8)'
_diffrn_ambient_temperature 110(2)
_diffrn_detector_type 'Dectris Eiger 2 CdTe 1M'
_diffrn_measured_fraction_theta_full 1.0
_diffrn_measured_fraction_theta_max 0.998
_diffrn_measurement_device_type 'Bruker D8 Venture'
_diffrn_measurement_method '\f and \w scans'
_diffrn_radiation_type InK\a
_diffrn_radiation_wavelength 0.5134
_diffrn_reflns_av_R_equivalents 0.024
_diffrn_reflns_av_unetI/netI 0.0082
_diffrn_reflns_Laue_measured_fraction_full 1.0
_diffrn_reflns_Laue_measured_fraction_max 0.998
_diffrn_reflns_limit_h_max 13
_diffrn_reflns_limit_h_min -13
_diffrn_reflns_limit_k_max 19
_diffrn_reflns_limit_k_min -19
_diffrn_reflns_limit_l_max 40
_diffrn_reflns_limit_l_min -40
_diffrn_reflns_number 178941
_diffrn_reflns_point_group_measured_fraction_full 1.0
_diffrn_reflns_point_group_measured_fraction_max 0.998
_diffrn_reflns_theta_full 17.941
_diffrn_reflns_theta_max 34.834
_diffrn_reflns_theta_min 1.604
_diffrn_source 'Excillum In Metaljet D2 70 kV'
_exptl_absorpt_coefficient_mu 0.131
_exptl_absorpt_correction_T_max 0.9647
_exptl_absorpt_correction_T_min 0.9321
_exptl_absorpt_correction_type multi-scan
_exptl_absorpt_process_details SADABS-2016/2
_exptl_crystal_colour yellow
_exptl_crystal_density_diffrn 1.427
_exptl_crystal_description spheroid
_exptl_crystal_F_000 432
_exptl_crystal_size_max 0.395
_exptl_crystal_size_mid 0.387
_exptl_crystal_size_min 0.312
_refine_diff_density_max 0.0886
_refine_diff_density_min -0.1209
_refine_diff_density_rms 0.0139
_refine_ls_abs_structure_details
;
 Flack x determined using 4275 quotients [(I+)-(I-)]/[(I+)+(I-)]
 (Parsons, Flack and Wagner, Acta Cryst. B69 (2013) 249-259).
;
_refine_ls_abs_structure_Flack 0.016(8)
_refine_ls_extinction_method none
_refine_ls_goodness_of_fit_ref 1.02
_refine_ls_hydrogen_treatment refall
_refine_ls_matrix_type full
_refine_ls_number_parameters 217
_refine_ls_number_reflns 11000
_refine_ls_number_restraints 0
_refine_ls_R_factor_all 0.009
_refine_ls_R_factor_gt 0.0079
_refine_ls_shift/su_max 0.0
_refine_ls_shift/su_mean 0.0
_refine_ls_structure_factor_coef Fsqd
_refine_ls_weighting_details w=1/[\s^2^(Fo^2^)]
_refine_ls_weighting_scheme sigma
_refine_ls_wR_factor_gt 0.0124
_refine_ls_wR_factor_ref 0.0124
_reflns_Friedel_coverage 0.801
_reflns_Friedel_fraction_full 1.0
_reflns_Friedel_fraction_max 0.997
_reflns_number_gt 10109
_reflns_number_total 11000
_reflns_threshold_expression 'I > 2\s(I)'
_cod_data_source_file nb5354sup1.cif
_cod_data_source_block Ylid_HAR_In_Eiger
_cod_depositor_comments 'Adding full bibliography for 2300712--2300725.cif.'
_cod_database_code 2300721
_cod_database_fobs_code 2300721

loop_
_space_group_symop_operation_xyz
'x, y, z'
'-x+1/2, -y, z+1/2'
'-x, y+1/2, -z+1/2'
'x+1/2, -y+1/2, -z'

loop_
_atom_site_label
_atom_site_type_symbol
_atom_site_fract_x
_atom_site_fract_y
_atom_site_fract_z
_atom_site_U_iso_or_equiv
_atom_site_adp_type
_atom_site_occupancy
_atom_site_site_symmetry_order
S1 S 0.188582(4) 0.686756(3) 0.2594823(13) 0.018952(5) Uani 1.0 1
O1 O 0.154550(14) 0.410643(8) 0.370430(4) 0.024833(15) Uani 1.0 1
O2 O 0.675197(13) 0.804744(8) 0.321936(4) 0.023896(14) Uani 1.0 1
C1 C 0.34835(2) 0.678365(14) 0.175936(6) 0.02759(2) Uani 1.0 1
H1A H 0.3635(4) 0.56044(18) 0.16206(10) 0.0488(6) Uani 1.0 1
H1B H 0.5142(3) 0.7296(2) 0.18478(11) 0.0471(5) Uani 1.0 1
H1C H 0.2477(4) 0.7374(2) 0.13520(9) 0.0539(6) Uani 1.0 1
C2 C 0.17278(2) 0.885247(11) 0.270985(6) 0.023240(18) Uani 1.0 1
H2A H 0.0808(3) 0.9043(2) 0.32167(10) 0.0471(5) Uani 1.0 1
H2B H 0.0742(3) 0.92613(20) 0.22460(10) 0.0454(5) Uani 1.0 1
H2C H 0.3443(3) 0.9302(2) 0.27230(11) 0.0468(5) Uani 1.0 1
C3 C 0.366561(17) 0.626058(11) 0.327240(5) 0.019231(16) Uani 1.0 1
C4 C 0.311237(18) 0.501962(10) 0.374347(5) 0.019346(15) Uani 1.0 1
C5 C 0.493598(18) 0.502202(11) 0.432233(5) 0.019976(17) Uani 1.0 1
C6 C 0.51726(2) 0.411937(12) 0.493094(6) 0.024292(20) Uani 1.0 1
H6 H 0.3953(3) 0.32278(19) 0.50472(10) 0.0440(5) Uani 1.0 1
C7 C 0.70465(2) 0.438054(12) 0.539027(6) 0.02669(2) Uani 1.0 1
H7 H 0.7280(3) 0.3682(2) 0.58711(9) 0.0487(5) Uani 1.0 1
C8 C 0.86200(2) 0.551082(13) 0.523436(6) 0.02625(2) Uani 1.0 1
H8 H 1.0086(3) 0.5675(2) 0.55937(10) 0.0465(5) Uani 1.0 1
C9 C 0.835799(19) 0.642663(12) 0.461898(6) 0.023281(18) Uani 1.0 1
H9 H 0.9571(3) 0.73230(20) 0.45007(10) 0.0403(5) Uani 1.0 1
C10 C 0.650157(17) 0.616117(11) 0.417185(5) 0.019616(16) Uani 1.0 1
C11 C 0.574558(17) 0.697539(11) 0.349698(5) 0.018989(15) Uani 1.0 1

loop_
_atom_site_aniso_label
_atom_site_aniso_U_11
_atom_site_aniso_U_22
_atom_site_aniso_U_33
_atom_site_aniso_U_23
_atom_site_aniso_U_13
_atom_site_aniso_U_12
S1 0.019527(9) 0.017640(9) 0.019691(9) 0.001068(8) -0.002582(8) -0.001378(8)
O1 0.02710(4) 0.02207(3) 0.02534(3) 0.00292(3) -0.00328(3) -0.00565(3)
O2 0.02118(3) 0.02425(3) 0.02626(3) 0.00432(3) -0.00064(3) -0.00346(3)
C1 0.03743(6) 0.02541(5) 0.01994(4) 0.00084(4) 0.00165(4) 0.00208(5)
H1A 0.0771(16) 0.0286(10) 0.0408(11) -0.0100(9) 0.0045(11) 0.0082(11)
H1B 0.0413(14) 0.0569(14) 0.0432(12) 0.0010(11) 0.0054(10) -0.0059(11)
H1C 0.0769(17) 0.0581(13) 0.0268(10) 0.0137(10) -0.0036(11) 0.0133(12)
C2 0.02309(4) 0.01920(4) 0.02742(5) 0.00022(3) -0.00293(4) 0.00185(4)
H2A 0.0542(13) 0.0439(12) 0.0432(12) -0.0039(10) 0.0104(11) 0.0085(11)
H2B 0.0523(13) 0.0330(10) 0.0509(13) 0.0065(10) -0.0178(11) 0.0084(10)
H2C 0.0360(11) 0.0371(11) 0.0675(13) -0.0025(10) -0.0042(10) -0.0094(10)
C3 0.01958(4) 0.01892(4) 0.01920(4) 0.00179(3) -0.00165(3) -0.00100(3)
C4 0.02161(4) 0.01767(3) 0.01876(4) 0.00068(3) -0.00102(3) -0.00088(3)
C5 0.02362(4) 0.01827(4) 0.01804(4) 0.00056(3) -0.00183(3) 0.00047(3)
C6 0.03234(5) 0.02081(4) 0.01973(4) 0.00207(3) -0.00355(4) -0.00047(4)
H6 0.0545(13) 0.0374(10) 0.0402(11) 0.0101(10) -0.0071(10) -0.0150(10)
C7 0.03591(6) 0.02350(4) 0.02067(4) 0.00095(3) -0.00678(4) 0.00262(4)
H7 0.0666(14) 0.0439(11) 0.0357(10) 0.0144(9) -0.0154(11) 0.0001(11)
C8 0.02965(5) 0.02585(4) 0.02326(5) -0.00096(4) -0.00793(4) 0.00297(4)
H8 0.0443(14) 0.0518(12) 0.0432(12) -0.0001(10) -0.0207(10) -0.0004(12)
C9 0.02245(4) 0.02430(4) 0.02309(4) -0.00060(3) -0.00455(4) 0.00083(4)
H9 0.0374(11) 0.0425(11) 0.0410(11) 0.0053(9) -0.0047(10) -0.0127(10)
C10 0.01990(4) 0.01969(4) 0.01925(4) -0.00019(3) -0.00195(3) 0.00104(3)
C11 0.01821(4) 0.01926(4) 0.01949(4) 0.00085(3) -0.00048(3) -0.00011(3)

loop_
_atom_type_symbol
_atom_type_description
_atom_type_scat_dispersion_real
_atom_type_scat_dispersion_imag
_atom_type_scat_source
C C 0.0008 0.0008 'HAR in XHARPy 0.2.0'
H H 0.0000 0.0000 'HAR in XHARPy 0.2.0'
O O 0.0044 0.0030 'HAR in XHARPy 0.2.0'
S S 0.0703 0.0642 'HAR in XHARPy 0.2.0'

loop_
_geom_angle_atom_site_label_1
_geom_angle_atom_site_label_2
_geom_angle_atom_site_label_3
_geom_angle
_geom_angle_site_symmetry_1
_geom_angle_site_symmetry_3
C3 S1 C2 105.081(8) . .
C3 S1 C1 106.772(20) . .
C2 S1 C1 99.726(6) . .
S1 C1 H1A 106.40(10) . .
S1 C1 H1B 108.74(11) . .
H1A C1 H1B 111.73(15) . .
S1 C1 H1C 106.44(11) . .
H1A C1 H1C 110.67(14) . .
H1B C1 H1C 112.52(16) . .
S1 C2 H2A 106.33(10) . .
S1 C2 H2B 105.50(10) . .
H2A C2 H2B 110.59(15) . .
S1 C2 H2C 108.80(10) . .
H2A C2 H2C 112.53(15) . .
H2B C2 H2C 112.62(15) . .
C11 C3 C4 111.139(12) . .
C11 C3 S1 125.790(14) . .
C4 C3 S1 122.802(15) . .
O1 C4 C3 129.967(12) . .
O1 C4 C5 124.857(15) . .
C3 C4 C5 105.167(14) . .
C6 C5 C10 121.179(14) . .
C6 C5 C4 129.694(12) . .
C10 C5 C4 109.119(16) . .
C5 C6 C7 117.752(13) . .
C5 C6 H6 121.16(10) . .
C7 C6 H6 121.09(10) . .
C8 C7 C6 120.910(16) . .
C8 C7 H7 119.80(10) . .
C6 C7 H7 119.28(10) . .
C7 C8 C9 120.937(15) . .
C7 C8 H8 119.49(9) . .
C9 C8 H8 119.57(9) . .
C10 C9 C8 117.606(13) . .
C10 C9 H9 121.32(10) . .
C8 C9 H9 121.07(10) . .
C9 C10 C5 121.611(15) . .
C9 C10 C11 129.607(11) . .
C5 C10 C11 108.760(15) . .
O2 C11 C3 129.193(12) . .
O2 C11 C10 125.061(15) . .
C3 C11 C10 105.740(13) . .

loop_
_geom_bond_atom_site_label_1
_geom_bond_atom_site_label_2
_geom_bond_distance
_geom_bond_site_symmetry_2
S1 C3 1.7106(3) .
S1 C2 1.7880(4) .
S1 C1 1.7973(3) .
O1 C4 1.2303(3) .
O2 C11 1.2346(2) .
C1 H1A 1.0874(16) .
C1 H1B 1.0864(19) .
C1 H1C 1.0882(18) .
C2 H2A 1.0880(18) .
C2 H2B 1.0912(19) .
C2 H2C 1.0823(19) .
C3 C11 1.4363(4) .
C3 C4 1.4424(2) .
C4 C5 1.5064(3) .
C5 C6 1.3840(2) .
C5 C10 1.3976(3) .
C6 C7 1.4036(3) .
C6 H6 1.0910(18) .
C7 C8 1.3969(3) .
C7 H7 1.0890(16) .
C8 C9 1.4024(2) .
C8 H8 1.0924(17) .
C9 C10 1.3828(3) .
C9 H9 1.0926(17) .
C10 C11 1.5025(2) .
